data_7040540
loop_
_publ_author_name
'Fleming, James T.'
'Wills, Corinne'
'Waddell, Paul G.'
'Harrington, Ross W.'
'Higham, Lee J.'

_publ_section_title
;
 A comparison of MOP-phosphonite ligands and their applications in Rh(i)-
 and Pd(ii)-catalysed asymmetric transformations.
;
_journal_issue 39
_journal_name_full 'Dalton transactions (Cambridge, England : 2003)'
_journal_page_first 15660
_journal_page_last 15670
_journal_paper_doi 10.1039/c6dt02390h
_journal_volume 45
_journal_year 2016
_chemical_absolute_configuration rmad
_chemical_formula_moiety 'C42 H37 Cl O2 P Rh'
_chemical_formula_sum 'C42 H37 Cl O2 P Rh'
_chemical_formula_weight 743.04
_space_group_crystal_system monoclinic
_space_group_IT_number 4
_space_group_name_Hall 'P 2yb'
_space_group_name_H-M_alt 'P 1 21 1'
_symmetry_space_group_name_Hall 'P 2yb'
_symmetry_space_group_name_H-M 'P 1 21 1'
_atom_sites_solution_hydrogens geom
_atom_sites_solution_primary direct
_audit_creation_date 2015-02-02
_audit_creation_method
;
Olex2 1.2
(compiled 2015.01.26 svn.r3151 for OlexSys, GUI svn.r4998)
;
_audit_update_record
;
2016-06-02 deposited with the CCDC.
2016-08-26 downloaded from the CCDC.
;
_cell_angle_alpha 90
_cell_angle_beta 92.0930(9)
_cell_angle_gamma 90
_cell_formula_units_Z 4
_cell_length_a 10.46454(10)
_cell_length_b 18.62602(18)
_cell_length_c 18.5228(2)
_cell_measurement_reflns_used 39177
_cell_measurement_temperature 150.0(2)
_cell_measurement_theta_max 27.8890
_cell_measurement_theta_min 3.4440
_cell_volume 3607.92(6)
_computing_cell_refinement
;
CrysAlisPro, Agilent Technologies,
Version 1.171.36.32 (release 02-08-2013 CrysAlis171 .NET)
(compiled Aug  2 2013,16:46:58)
;
_computing_data_collection
;
CrysAlisPro, Agilent Technologies,
Version 1.171.36.32 (release 02-08-2013 CrysAlis171 .NET)
(compiled Aug  2 2013,16:46:58)
;
_computing_data_reduction
;
CrysAlisPro, Agilent Technologies,
Version 1.171.36.32 (release 02-08-2013 CrysAlis171 .NET)
(compiled Aug  2 2013,16:46:58)
;
_computing_molecular_graphics 'Olex2 (Dolomanov et al., 2009)'
_computing_publication_material 'Olex2 (Dolomanov et al., 2009)'
_computing_structure_refinement 'XL (Sheldrick, 2008)'
_computing_structure_solution 'XT (Sheldrick, 2015)'
_diffrn_ambient_temperature 150.0(2)
_diffrn_detector_area_resol_mean 16.1500
_diffrn_measured_fraction_theta_full 0.997
_diffrn_measured_fraction_theta_max 0.943
_diffrn_measurement_details
;
  1 omega  -74.00    6.00   1.0000   12.0000
omega____ theta____ kappa____ phi______ frames
    -      -18.5889  -77.0000  -60.0000 80

  2 omega   -1.00   44.00   1.0000   12.0000
omega____ theta____ kappa____ phi______ frames
    -      -18.5889   57.0000 -120.0000 45

  3 omega  -44.00   44.00   1.0000   12.0000
omega____ theta____ kappa____ phi______ frames
    -      -18.5889   57.0000   60.0000 88

  4 omega  -39.00   -2.00   1.0000   12.0000
omega____ theta____ kappa____ phi______ frames
    -      -18.5889  -57.0000  -30.0000 37

  5 omega  -53.00   55.00   1.0000   12.0000
omega____ theta____ kappa____ phi______ frames
    -      -18.5889   77.0000  -60.0000 108

  6 omega  -83.00   16.00   1.0000   12.0000
omega____ theta____ kappa____ phi______ frames
    -      -18.5889  -77.0000   90.0000 99

  7 omega  -89.00   -1.00   1.0000   12.0000
omega____ theta____ kappa____ phi______ frames
    -      -18.5889  -57.0000 -180.0000 88

  8 omega  -83.00   53.00   1.0000   12.0000
omega____ theta____ kappa____ phi______ frames
    -      -18.5889   19.0000 -150.0000 136

  9 omega   22.00   66.00   1.0000   12.0000
omega____ theta____ kappa____ phi______ frames
    -       19.6826  -99.0000 -180.0000 44

 10 omega -100.00  -35.00   1.0000   12.0000
omega____ theta____ kappa____ phi______ frames
    -      -18.5889 -178.0000   60.0000 65

 11 omega -100.00  -35.00   1.0000   12.0000
omega____ theta____ kappa____ phi______ frames
    -      -18.5889 -178.0000 -150.0000 65

 12 omega  -93.00   15.00   1.0000   12.0000
omega____ theta____ kappa____ phi______ frames
    -      -18.5889  -38.0000   90.0000 108

 13 omega  -89.00    7.00   1.0000   12.0000
omega____ theta____ kappa____ phi______ frames
    -      -18.5889  -57.0000    0.0000 96

 14 omega  -89.00    7.00   1.0000   12.0000
omega____ theta____ kappa____ phi______ frames
    -      -18.5889  -57.0000 -150.0000 96

 15 omega   -4.00   66.00   1.0000   12.0000
omega____ theta____ kappa____ phi______ frames
    -       19.6826  -99.0000   90.0000 70

 16 omega   53.00  103.00   1.0000   12.0000
omega____ theta____ kappa____ phi______ frames
    -       19.6826 -178.0000    0.0000 50

 17 omega  -89.00    3.00   1.0000   12.0000
omega____ theta____ kappa____ phi______ frames
    -      -18.5889  -57.0000  -30.0000 92

 18 omega  -53.00   55.00   1.0000   12.0000
omega____ theta____ kappa____ phi______ frames
    -      -18.5889   77.0000  -30.0000 108

 19 omega  -89.00    7.00   1.0000   12.0000
omega____ theta____ kappa____ phi______ frames
    -      -18.5889  -57.0000   60.0000 96

 20 omega  -15.00   93.00   1.0000   12.0000
omega____ theta____ kappa____ phi______ frames
    -       19.6826   77.0000 -120.0000 108

 21 omega   -4.00   66.00   1.0000   12.0000
omega____ theta____ kappa____ phi______ frames
    -       19.6826  -99.0000 -150.0000 70

 22 omega  -53.00   54.00   1.0000   12.0000
omega____ theta____ kappa____ phi______ frames
    -       19.6826  -77.0000  150.0000 107
;
_diffrn_measurement_device_type 'Xcalibur, Eos, Gemini ultra'
_diffrn_measurement_method '\w scans'
_diffrn_orient_matrix_UB_11 0.0454215000
_diffrn_orient_matrix_UB_12 0.0021915000
_diffrn_orient_matrix_UB_13 -0.0274238000
_diffrn_orient_matrix_UB_21 0.0334751000
_diffrn_orient_matrix_UB_22 -0.0296835000
_diffrn_orient_matrix_UB_23 0.0154577000
_diffrn_orient_matrix_UB_31 -0.0376830000
_diffrn_orient_matrix_UB_32 -0.0237408000
_diffrn_orient_matrix_UB_33 -0.0218387000
_diffrn_radiation_monochromator graphite
_diffrn_radiation_type MoK\a
_diffrn_radiation_wavelength 0.71073
_diffrn_reflns_av_R_equivalents 0.0501
_diffrn_reflns_av_unetI/netI 0.0350
_diffrn_reflns_Laue_measured_fraction_full 0.997
_diffrn_reflns_Laue_measured_fraction_max 0.943
_diffrn_reflns_limit_h_max 13
_diffrn_reflns_limit_h_min -13
_diffrn_reflns_limit_k_max 24
_diffrn_reflns_limit_k_min -24
_diffrn_reflns_limit_l_max 24
_diffrn_reflns_limit_l_min -24
_diffrn_reflns_number 115490
_diffrn_reflns_point_group_measured_fraction_full 0.997
_diffrn_reflns_point_group_measured_fraction_max 0.914
_diffrn_reflns_theta_full 26.000
_diffrn_reflns_theta_max 28.231
_diffrn_reflns_theta_min 3.302
_diffrn_source 'Enhance (Mo) X-ray Source'
_exptl_absorpt_coefficient_mu 0.626
_exptl_absorpt_correction_T_max 0.940
_exptl_absorpt_correction_T_min 0.899
_exptl_absorpt_correction_type analytical
_exptl_absorpt_process_details
;
CrysAlisPro, Agilent Technologies,
Version 1.171.36.32 (release 02-08-2013 CrysAlis171 .NET)
(compiled Aug  2 2013,16:46:58)
Analytical numeric absorption correction using a multifaceted crystal
            model based on expressions derived by R.C. Clark & J.S. Reid.
(Clark, R. C. & Reid, J. S. (1995). Acta Cryst. A51, 887-897)
;
_exptl_crystal_colour yellow
_exptl_crystal_colour_primary yellow
_exptl_crystal_density_diffrn 1.368
_exptl_crystal_description block
_exptl_crystal_F_000 1528
_exptl_crystal_size_max 0.22
_exptl_crystal_size_mid 0.19
_exptl_crystal_size_min 0.13
_refine_diff_density_max 0.438
_refine_diff_density_min -0.888
_refine_diff_density_rms 0.058
_refine_ls_abs_structure_details
;
 Flack x determined using 6029 quotients [(I+)-(I-)]/[(I+)+(I-)]
 (Parsons, Flack and Wagner, Acta Cryst. B69 (2013) 249-259).
;
_refine_ls_abs_structure_Flack -0.013(12)
_refine_ls_extinction_method none
_refine_ls_goodness_of_fit_ref 1.060
_refine_ls_hydrogen_treatment constr
_refine_ls_matrix_type full
_refine_ls_number_parameters 889
_refine_ls_number_reflns 16266
_refine_ls_number_restraints 1097
_refine_ls_restrained_S_all 1.049
_refine_ls_R_factor_all 0.0439
_refine_ls_R_factor_gt 0.0340
_refine_ls_shift/su_max 0.001
_refine_ls_shift/su_mean 0.000
_refine_ls_structure_factor_coef Fsqd
_refine_ls_weighting_details 'w=1/[\s^2^(Fo^2^)+(0.0348P)^2^+1.2673P] where P=(Fo^2^+2Fc^2^)/3'
_refine_ls_weighting_scheme calc
_refine_ls_wR_factor_gt 0.0763
_refine_ls_wR_factor_ref 0.0802
_reflns_Friedel_coverage 0.880
_reflns_Friedel_fraction_full 0.998
_reflns_Friedel_fraction_max 0.882
_reflns_number_gt 14020
_reflns_number_total 16266
_reflns_threshold_expression 'I > 2\s(I)'
_cod_data_source_file c6dt02390h2.cif
_cod_data_source_block ljh150003_fa
_cod_depositor_comments
;Adding full bibliography for 7040537--7040545.cif.

 Adding full bibliography for 7040537--7040545.cif.
;
_cod_database_code 7040540
_shelxl_version_number 2014/6
_chemical_oxdiff_formula 'C88 H84 O3 P2 Cl2 Rh2'
_shelx_space_group_comment
;
The symmetry employed for this shelxl refinement is uniquely defined
by the following loop, which should always be used as a source of
symmetry information in preference to the above space-group names.
They are only intended as comments.
;
_reflns_odcompleteness_completeness 99.69
_reflns_odcompleteness_iscentric 1
_reflns_odcompleteness_theta 25.30
_olex2_refinement_description
;
1. Fixed Uiso
 At 1.2 times of:
  All C(H) groups, All C(H,H) groups
 At 1.5 times of:
  All C(H,H,H) groups
2. Restrained distances
 P2-O4 \\sim P2-O4"
 with sigma of 0.02
 C36'-C36 \\sim C36"-C36
 with sigma of 0.02
 O1-C12 \\sim O1-C12"
 with sigma of 0.02
 C11'-C11 \\sim C11"-C11'
 with sigma of 0.02
 P1-O1 \\sim P1-O1"
 with sigma of 0.02
 O1"-C12" \\sim O1-C12
 with sigma of 0.02
3. Uiso/Uaniso restraints and constraints
Uanis(C36') = Uanis(C36")
Uanis(C38') = Uanis(C38")
Uanis(C39') = Uanis(C39")
Uanis(C40') = Uanis(C40")
Uanis(C41') = Uanis(C41")
Uanis(C42') = Uanis(C42")
Uanis(O4) = Uanis(O4")
Uanis(C37') = Uanis(C37")
Uanis(C36') = Uanis(C36")
Uanis(C41') = Uanis(C41")
Uanis(C40') = Uanis(C40")
Uanis(C39') = Uanis(C39")
Uanis(C38') = Uanis(C38")
Uanis(C42') = Uanis(C42")
Uanis(O4) = Uanis(O4") = Uanis(P2)
Uanis(C11) = Uanis(C11")
Uanis(C16) = Uanis(C16")
Uanis(C15) = Uanis(C15")
Uanis(C14) = Uanis(C14")
Uanis(C13) = Uanis(C13")
Uanis(C12) = Uanis(C12")
Uanis(C17) = Uanis(C17")
Uanis(C11') = Uanis(C11") = Uanis(C11)
Uanis(O1) = Uanis(O1")
4. Rigid body (RIGU) restrains
 All non-hydrogen atoms
 with sigma for 1-2 distances of 0.004 and sigma for 1-3 distances of 0.004
5. Same fragment restrains
{O4, C36', C37', C38', C39', C40', C41', C42'} sigma for 1-2: 0.02, 1-3: 0.02
as
{O4", C36", C37", C38", C39", C40", C41", C42"}
{C11, C12, C13, C14, C15, C16, C17} sigma for 1-2: 0.02, 1-3: 0.02
as
{C11", C12", C13", C14", C15", C16", C17"}
6. Others
 Fixed Sof: O1(0.52442) O4(0.47382) C36'(0.47382) C37'(0.47382) C38'(0.47382)
 C39'(0.47382) H39'(0.47382) C40'(0.47382) H40'(0.47382) C41'(0.47382)
 H41'(0.47382) C42'(0.47382) H42D(0.47382) H42E(0.47382) H42F(0.47382)
 C11(0.52442) C12(0.52442) C13(0.52442) C14(0.52442) H14(0.52442) C15(0.52442)
 H15(0.52442) C16(0.52442) H16(0.52442) C17(0.52442) H17D(0.52442)
 H17E(0.52442) H17F(0.52442) O1"(0.47558) O4"(0.52618) C36"(0.52618)
 C37"(0.52618) C38"(0.52618) C39"(0.52618) H39"(0.52618) C40"(0.52618)
 H40"(0.52618) C41"(0.52618) H41"(0.52618) C42"(0.52618) H42G(0.52618)
 H42H(0.52618) H42I(0.52618) C11"(0.47558) C12"(0.47558) C13"(0.47558)
 C14"(0.47558) H14"(0.47558) C15"(0.47558) H15"(0.47558) C16"(0.47558)
 H16"(0.47558) C17"(0.47558) H17G(0.47558) H17H(0.47558) H17I(0.47558)
7.a Ternary CH refined with riding coordinates:
 C18(H18), C19(H19), C22(H22), C23(H23), C43(H43), C44(H44), C47(H47), C48(H48)
7.b Secondary CH2 refined with riding coordinates:
 C20(H20A,H20B), C21(H21A,H21B), C24(H24A,H24B), C25(H25A,H25B), C45(H45A,
 H45B), C46(H46A,H46B), C49(H49A,H49B), C50(H50A,H50B)
7.c Aromatic/amide H refined with riding coordinates:
 C2'(H2'), C3(H3), C3'(H3'), C4(H4), C4'(H4'), C5(H5), C5'(H5'), C6(H6),
 C6'(H6'), C7(H7), C7'(H7'), C8(H8), C8'(H8'), C14'(H14'), C15'(H15'),
 C16'(H16'), C27'(H27'), C28(H28), C28'(H28'), C29(H29), C29'(H29'), C30(H30),
 C30'(H30'), C31(H31), C31'(H31'), C32(H32), C32'(H32'), C33(H33), C33'(H33'),
 C39(H39), C40(H40), C41(H41), C39'(H39'), C40'(H40'), C41'(H41'), C14(H14),
 C15(H15), C16(H16), C39"(H39"), C40"(H40"), C41"(H41"), C14"(H14"), C15"(H15"),
  C16"(H16")
7.d Idealised Me refined as rotating group:
 C17'(H17A,H17B,H17C), C42(H42A,H42B,H42C), C42'(H42D,H42E,H42F), C17(H17D,
 H17E,H17F), C42"(H42G,H42H,H42I), C17"(H17G,H17H,H17I)
;
_olex2_submission_special_instructions 'No special instructions were received'

loop_
_space_group_symop_operation_xyz
'x, y, z'
'-x, y+1/2, -z'

loop_
_atom_site_label
_atom_site_type_symbol
_atom_site_fract_x
_atom_site_fract_y
_atom_site_fract_z
_atom_site_U_iso_or_equiv
_atom_site_adp_type
_atom_site_occupancy
_atom_site_site_symmetry_order
_atom_site_calc_flag
_atom_site_refinement_flags_posn
_atom_site_refinement_flags_adp
_atom_site_refinement_flags_occupancy
_atom_site_disorder_assembly
_atom_site_disorder_group
Rh1 Rh 0.26750(3) 0.69712(2) 0.48397(2) 0.02631(10) Uani 1 1 d . U . . .
Rh2 Rh 0.23928(4) 0.26980(2) 0.01350(2) 0.03426(13) Uani 1 1 d . U . . .
Cl1 Cl 0.25277(15) 0.82181(9) 0.50734(10) 0.0416(4) Uani 1 1 d . U . . .
Cl2 Cl 0.25707(16) 0.14611(10) -0.00998(10) 0.0514(5) Uani 1 1 d . U . . .
P1 P 0.10117(10) 0.70584(8) 0.40712(6) 0.0233(3) Uani 1 1 d D U . . .
P2 P 0.40594(11) 0.25859(9) 0.09007(7) 0.0294(3) Uani 1 1 d D U . . .
O2 O -0.0377(2) 0.7043(2) 0.44200(14) 0.0208(6) Uani 1 1 d . U . . .
O3 O 0.5447(3) 0.2599(2) 0.05518(15) 0.0258(7) Uani 1 1 d . U . . .
C1 C -0.0126(4) 0.8297(3) 0.3383(2) 0.0233(9) Uani 1 1 d . U . . .
C1' C -0.1453(4) 0.8169(2) 0.3628(2) 0.0228(8) Uani 1 1 d . U . . .
C2 C 0.0895(4) 0.7845(3) 0.3503(3) 0.0266(11) Uani 1 1 d . U . . .
C2' C -0.2293(4) 0.7792(3) 0.3173(3) 0.0317(11) Uani 1 1 d . U . . .
H2' H -0.1998 0.7593 0.2737 0.038 Uiso 1 1 calc R . . . .
C3 C 0.2081(5) 0.7964(3) 0.3166(3) 0.0385(13) Uani 1 1 d . U . . .
H3 H 0.2793 0.7663 0.3280 0.046 Uiso 1 1 calc R . . . .
C3' C -0.3578(4) 0.7700(2) 0.3352(3) 0.0372(10) Uani 1 1 d . U . . .
H3' H -0.4142 0.7432 0.3042 0.045 Uiso 1 1 calc R . . . .
C4 C 0.2196(5) 0.8513(3) 0.2678(3) 0.0415(13) Uani 1 1 d . U . . .
H4 H 0.2954 0.8555 0.2414 0.050 Uiso 1 1 calc R . . . .
C4' C -0.4014(5) 0.7998(3) 0.3972(3) 0.0354(11) Uani 1 1 d . U . . .
H4' H -0.4885 0.7937 0.4086 0.042 Uiso 1 1 calc R . . . .
C5 C 0.1304(5) 0.9602(3) 0.2083(3) 0.0421(13) Uani 1 1 d . U . . .
H5 H 0.2047 0.9644 0.1807 0.050 Uiso 1 1 calc R . . . .
C5' C -0.3632(5) 0.8712(3) 0.5084(3) 0.0400(11) Uani 1 1 d . U . . .
H5' H -0.4509 0.8673 0.5195 0.048 Uiso 1 1 calc R . . . .
C6 C 0.0375(5) 1.0103(3) 0.2009(3) 0.0397(13) Uani 1 1 d . U . . .
H6 H 0.0459 1.0488 0.1678 0.048 Uiso 1 1 calc R . . . .
C6' C -0.2815(5) 0.9072(2) 0.5536(3) 0.0418(11) Uani 1 1 d . U . . .
H6' H -0.3125 0.9292 0.5958 0.050 Uiso 1 1 calc R . . . .
C7 C -0.0704(5) 1.0051(3) 0.2423(3) 0.0322(12) Uani 1 1 d . U . . .
H7 H -0.1325 1.0423 0.2400 0.039 Uiso 1 1 calc R . . . .
C7' C -0.1525(5) 0.9122(2) 0.5387(2) 0.0386(11) Uani 1 1 d . U . . .
H7' H -0.0959 0.9365 0.5717 0.046 Uiso 1 1 calc R . . . .
C8 C -0.0886(4) 0.9470(3) 0.2861(2) 0.0250(10) Uani 1 1 d . U . . .
H8 H -0.1656 0.9432 0.3115 0.030 Uiso 1 1 calc R . . . .
C8' C -0.1055(5) 0.8828(3) 0.4771(3) 0.0287(11) Uani 1 1 d . U . . .
H8' H -0.0173 0.8872 0.4676 0.034 Uiso 1 1 calc R . . . .
C9 C 0.0047(5) 0.8929(3) 0.2943(2) 0.0237(10) Uani 1 1 d . U . . .
C9' C -0.1888(4) 0.8459(2) 0.4278(2) 0.0237(8) Uani 1 1 d . U . . .
C10 C 0.1199(5) 0.9014(3) 0.2563(3) 0.0304(11) Uani 1 1 d . U . . .
C10' C -0.3192(4) 0.8396(3) 0.4448(3) 0.0288(9) Uani 1 1 d . U . . .
C11' C -0.1223(4) 0.5854(3) 0.4251(3) 0.0249(9) Uani 1 1 d D U . . .
C12' C -0.0773(4) 0.6383(3) 0.4718(3) 0.0228(10) Uani 1 1 d . U . . .
C13' C -0.0735(4) 0.6325(3) 0.5466(2) 0.0232(10) Uani 1 1 d . U . . .
C14' C -0.1135(4) 0.5674(3) 0.5752(3) 0.0308(11) Uani 1 1 d . U . . .
H14' H -0.1109 0.5609 0.6262 0.037 Uiso 1 1 calc R . . . .
C15' C -0.1572(5) 0.5117(3) 0.5310(3) 0.0331(12) Uani 1 1 d . U . . .
H15' H -0.1837 0.4676 0.5514 0.040 Uiso 1 1 calc R . . . .
C16' C -0.1618(5) 0.5214(3) 0.4557(3) 0.0307(11) Uani 1 1 d . U . . .
H16' H -0.1923 0.4836 0.4252 0.037 Uiso 1 1 calc R . . . .
C17' C -0.0330(4) 0.6940(4) 0.5940(2) 0.0349(11) Uani 1 1 d . U . . .
H17A H 0.0526 0.7100 0.5814 0.052 Uiso 1 1 calc GR . . . .
H17B H -0.0314 0.6787 0.6447 0.052 Uiso 1 1 calc GR . . . .
H17C H -0.0936 0.7338 0.5871 0.052 Uiso 1 1 calc GR . . . .
C18 C 0.3400(5) 0.6030(3) 0.4370(3) 0.0388(13) Uani 1 1 d . U . . .
H18 H 0.3073 0.5943 0.3864 0.047 Uiso 1 1 calc R . . . .
C19 C 0.2537(5) 0.5832(3) 0.4900(3) 0.0260(12) Uani 1 1 d . U . . .
H19 H 0.1709 0.5638 0.4695 0.031 Uiso 1 1 calc R . . . .
C20 C 0.2907(5) 0.5527(3) 0.5630(3) 0.0347(12) Uani 1 1 d . U . . .
H20A H 0.3716 0.5256 0.5593 0.042 Uiso 1 1 calc R . . . .
H20B H 0.2238 0.5186 0.5775 0.042 Uiso 1 1 calc R . . . .
C21 C 0.3084(5) 0.6102(3) 0.6216(3) 0.0331(12) Uani 1 1 d . U . . .
H21A H 0.2251 0.6192 0.6435 0.040 Uiso 1 1 calc R . . . .
H21B H 0.3680 0.5918 0.6600 0.040 Uiso 1 1 calc R . . . .
C22 C 0.3596(4) 0.6800(3) 0.5937(3) 0.0332(12) Uani 1 1 d . U . . .
H22 H 0.3490 0.7214 0.6274 0.040 Uiso 1 1 calc R . . . .
C23 C 0.4580(4) 0.6883(4) 0.5479(3) 0.0389(13) Uani 1 1 d . U . . .
H23 H 0.5054 0.7347 0.5537 0.047 Uiso 1 1 calc R . . . .
C24 C 0.5361(5) 0.6274(4) 0.5177(3) 0.0499(15) Uani 1 1 d . U . . .
H24A H 0.6246 0.6444 0.5112 0.060 Uiso 1 1 calc R . . . .
H24B H 0.5400 0.5876 0.5532 0.060 Uiso 1 1 calc R . . . .
C25 C 0.4822(5) 0.5992(4) 0.4463(3) 0.0483(15) Uani 1 1 d . U . . .
H25A H 0.5204 0.6267 0.4068 0.058 Uiso 1 1 calc R . . . .
H25B H 0.5088 0.5485 0.4412 0.058 Uiso 1 1 calc R . . . .
C26 C 0.5058(4) 0.1255(3) 0.1506(2) 0.0256(10) Uani 1 1 d . U . . .
C26' C 0.6212(4) 0.1244(2) 0.1039(2) 0.0292(9) Uani 1 1 d . U . . .
C27 C 0.4152(4) 0.1788(3) 0.1464(3) 0.0315(13) Uani 1 1 d . U . . .
C27' C 0.6183(6) 0.0946(3) 0.0378(3) 0.0392(14) Uani 1 1 d . U . . .
H27' H 0.5405 0.0753 0.0182 0.047 Uiso 1 1 calc R . . . .
C28 C 0.3079(5) 0.1751(3) 0.1919(3) 0.0452(16) Uani 1 1 d . U . . .
H28 H 0.2417 0.2096 0.1859 0.054 Uiso 1 1 calc R . . . .
C28' C 0.7308(5) 0.0917(3) -0.0031(3) 0.0493(13) Uani 1 1 d . U . . .
H28' H 0.7285 0.0700 -0.0496 0.059 Uiso 1 1 calc R . . . .
C29 C 0.2979(5) 0.1245(4) 0.2426(3) 0.0519(17) Uani 1 1 d . U . . .
H29 H 0.2270 0.1248 0.2731 0.062 Uiso 1 1 calc R . . . .
C29' C 0.8431(5) 0.1204(3) 0.0251(3) 0.0474(13) Uani 1 1 d . U . . .
H29' H 0.9181 0.1182 -0.0021 0.057 Uiso 1 1 calc R . . . .
C30 C 0.3847(5) 0.0170(3) 0.3048(3) 0.0409(14) Uani 1 1 d . U . . .
H30 H 0.3184 0.0189 0.3384 0.049 Uiso 1 1 calc R . . . .
C30' C 0.9638(4) 0.1843(3) 0.1220(3) 0.0496(13) Uani 1 1 d . U . . .
H30' H 1.0399 0.1828 0.0956 0.060 Uiso 1 1 calc R . . . .
C31 C 0.4727(5) -0.0378(3) 0.3088(3) 0.0353(12) Uani 1 1 d . U . . .
H31 H 0.4666 -0.0738 0.3449 0.042 Uiso 1 1 calc R . . . .
C31' C 0.9663(4) 0.2167(3) 0.1873(3) 0.0521(13) Uani 1 1 d . U . . .
H31' H 1.0435 0.2377 0.2057 0.063 Uiso 1 1 calc R . . . .
C32 C 0.5711(5) -0.0406(3) 0.2599(3) 0.0299(11) Uani 1 1 d . U . . .
H32 H 0.6311 -0.0789 0.2628 0.036 Uiso 1 1 calc R . . . .
C32' C 0.8564(4) 0.2197(3) 0.2282(3) 0.0400(11) Uani 1 1 d . U . . .
H32' H 0.8588 0.2426 0.2741 0.048 Uiso 1 1 calc R . . . .
C33 C 0.5824(4) 0.0108(3) 0.2080(3) 0.0254(10) Uani 1 1 d . U . . .
H33 H 0.6502 0.0080 0.1753 0.030 Uiso 1 1 calc R . . . .
C33' C 0.7449(4) 0.1891(3) 0.2013(3) 0.0334(11) Uani 1 1 d . U . . .
H33' H 0.6710 0.1906 0.2296 0.040 Uiso 1 1 calc R . . . .
C34 C 0.4924(4) 0.0693(3) 0.2023(3) 0.0244(10) Uani 1 1 d . U . . .
C34' C 0.7366(4) 0.1556(2) 0.1336(2) 0.0300(9) Uani 1 1 d . U . . .
C35 C 0.3922(5) 0.0705(3) 0.2509(3) 0.0356(12) Uani 1 1 d . U . . .
C35' C 0.8484(5) 0.1518(3) 0.0911(3) 0.0396(12) Uani 1 1 d . U . . .
C36 C 0.6203(5) 0.3814(3) 0.0679(3) 0.0292(10) Uani 1 1 d D U . . .
C37 C 0.5789(4) 0.3248(3) 0.0232(3) 0.0241(10) Uani 1 1 d . U . . .
C38 C 0.5760(5) 0.3294(3) -0.0515(3) 0.0299(11) Uani 1 1 d . U . . .
C39 C 0.6097(5) 0.3956(3) -0.0806(3) 0.0365(12) Uani 1 1 d . U . . .
H39 H 0.6045 0.4017 -0.1316 0.044 Uiso 1 1 calc R . . . .
C40 C 0.6496(5) 0.4515(3) -0.0386(3) 0.0407(13) Uani 1 1 d . U . . .
H40 H 0.6721 0.4955 -0.0607 0.049 Uiso 1 1 calc R . . . .
C41 C 0.6578(5) 0.4457(3) 0.0339(3) 0.0386(13) Uani 1 1 d . U . . .
H41 H 0.6889 0.4849 0.0623 0.046 Uiso 1 1 calc R . . . .
C42 C 0.5393(5) 0.2656(4) -0.0977(3) 0.0414(13) Uani 1 1 d . U . . .
H42A H 0.6005 0.2265 -0.0884 0.062 Uiso 1 1 calc GR . . . .
H42B H 0.5402 0.2792 -0.1488 0.062 Uiso 1 1 calc GR . . . .
H42C H 0.4533 0.2495 -0.0860 0.062 Uiso 1 1 calc GR . . . .
C43 C 0.2558(6) 0.3843(4) 0.0103(3) 0.0378(15) Uani 1 1 d . U . . .
H43 H 0.3373 0.4036 0.0324 0.045 Uiso 1 1 calc R . . . .
C44 C 0.1644(5) 0.3641(3) 0.0604(3) 0.0428(14) Uani 1 1 d . U . . .
H44 H 0.1938 0.3715 0.1118 0.051 Uiso 1 1 calc R . . . .
C45 C 0.0205(6) 0.3677(4) 0.0487(5) 0.071(2) Uani 1 1 d . U . . .
H45A H -0.0073 0.4182 0.0542 0.085 Uiso 1 1 calc R . . . .
H45B H -0.0198 0.3391 0.0867 0.085 Uiso 1 1 calc R . . . .
C46 C -0.0274(6) 0.3403(5) -0.0252(5) 0.079(2) Uani 1 1 d . U . . .
H46A H -0.1167 0.3235 -0.0215 0.095 Uiso 1 1 calc R . . . .
H46B H -0.0276 0.3806 -0.0600 0.095 Uiso 1 1 calc R . . . .
C47 C 0.0522(6) 0.2798(4) -0.0540(4) 0.0608(18) Uani 1 1 d . U . . .
H47 H 0.0047 0.2336 -0.0607 0.073 Uiso 1 1 calc R . . . .
C48 C 0.1492(6) 0.2877(4) -0.0971(3) 0.0512(16) Uani 1 1 d . U . . .
H48 H 0.1605 0.2468 -0.1312 0.061 Uiso 1 1 calc R . . . .
C49 C 0.2062(7) 0.3583(3) -0.1221(3) 0.0536(16) Uani 1 1 d . U . . .
H49A H 0.2915 0.3486 -0.1414 0.064 Uiso 1 1 calc R . . . .
H49B H 0.1513 0.3777 -0.1621 0.064 Uiso 1 1 calc R . . . .
C50 C 0.2202(6) 0.4146(3) -0.0641(3) 0.0438(14) Uani 1 1 d . U . . .
H50A H 0.1385 0.4411 -0.0614 0.053 Uiso 1 1 calc R . . . .
H50B H 0.2867 0.4493 -0.0778 0.053 Uiso 1 1 calc R . . . .
O1 O 0.0930(19) 0.6355(14) 0.3556(16) 0.025(3) Uani 0.5244 1 d D U P A 1
O4 O 0.4033(7) 0.3195(6) 0.1470(5) 0.0294(3) Uani 0.4738 1 d D U P B 1
C36' C 0.6135(16) 0.3697(16) 0.1495(6) 0.0287(16) Uani 0.4738 1 d D U P B 1
C37' C 0.5117(13) 0.3383(13) 0.1858(6) 0.0257(16) Uani 0.4738 1 d D U P B 1
C38' C 0.5074(11) 0.3311(8) 0.2614(6) 0.0262(18) Uani 0.4738 1 d D U P B 1
C39' C 0.6144(12) 0.3579(8) 0.2998(7) 0.033(2) Uani 0.4738 1 d D U P B 1
H39' H 0.6157 0.3555 0.3511 0.039 Uiso 0.4738 1 calc R . P B 1
C40' C 0.7150(12) 0.3868(9) 0.2683(7) 0.035(2) Uani 0.4738 1 d D U P B 1
H40' H 0.7865 0.4019 0.2975 0.042 Uiso 0.4738 1 calc R . P B 1
C41' C 0.7180(15) 0.3954(13) 0.1932(7) 0.036(2) Uani 0.4738 1 d D U P B 1
H41' H 0.7887 0.4180 0.1719 0.043 Uiso 0.4738 1 calc R . P B 1
C42' C 0.3977(11) 0.2962(9) 0.2944(7) 0.037(2) Uani 0.4738 1 d D U P B 1
H42D H 0.3234 0.2981 0.2607 0.056 Uiso 0.4738 1 calc GR . P B 1
H42E H 0.3779 0.3212 0.3392 0.056 Uiso 0.4738 1 calc GR . P B 1
H42F H 0.4189 0.2460 0.3052 0.056 Uiso 0.4738 1 calc GR . P B 1
C11 C -0.1139(10) 0.5945(9) 0.3446(5) 0.0249(9) Uani 0.5244 1 d D U P A 1
C12 C -0.0156(17) 0.629(2) 0.3107(7) 0.030(2) Uani 0.5244 1 d D U P A 1
C13 C 0.0008(9) 0.6315(9) 0.2368(6) 0.028(2) Uani 0.5244 1 d D U P A 1
C14 C -0.1033(9) 0.6096(8) 0.1944(6) 0.031(2) Uani 0.5244 1 d D U P A 1
H14 H -0.1021 0.6156 0.1435 0.037 Uiso 0.5244 1 calc R . P A 1
C15 C -0.2111(10) 0.5785(8) 0.2253(6) 0.034(2) Uani 0.5244 1 d D U P A 1
H15 H -0.2807 0.5625 0.1952 0.041 Uiso 0.5244 1 calc R . P A 1
C16 C -0.2158(11) 0.5713(11) 0.2997(7) 0.033(3) Uani 0.5244 1 d D U P A 1
H16 H -0.2889 0.5504 0.3202 0.039 Uiso 0.5244 1 calc R . P A 1
C17 C 0.1135(12) 0.6671(12) 0.2036(8) 0.038(3) Uani 0.5244 1 d D U P A 1
H17D H 0.1058 0.7193 0.2083 0.057 Uiso 0.5244 1 calc GR . P A 1
H17E H 0.1155 0.6543 0.1523 0.057 Uiso 0.5244 1 calc GR . P A 1
H17F H 0.1926 0.6510 0.2285 0.057 Uiso 0.5244 1 calc GR . P A 1
O1" O 0.090(2) 0.6431(16) 0.3470(18) 0.025(3) Uani 0.4756 1 d D U P A 2
O4" O 0.4286(7) 0.3272(5) 0.1496(5) 0.0294(3) Uani 0.5262 1 d D U P B 2
C36" C 0.6402(14) 0.3770(14) 0.1451(6) 0.0287(16) Uani 0.5262 1 d D U P B 2
C37" C 0.5453(12) 0.3459(11) 0.1856(6) 0.0257(16) Uani 0.5262 1 d D U P B 2
C38" C 0.5558(9) 0.3421(7) 0.2618(5) 0.0262(18) Uani 0.5262 1 d D U P B 2
C39" C 0.6702(11) 0.3691(7) 0.2942(6) 0.033(2) Uani 0.5262 1 d D U P B 2
H39" H 0.6821 0.3665 0.3453 0.039 Uiso 0.5262 1 calc R . P B 2
C40" C 0.7619(10) 0.3982(8) 0.2558(6) 0.035(2) Uani 0.5262 1 d D U P B 2
H40" H 0.8364 0.4165 0.2802 0.042 Uiso 0.5262 1 calc R . P B 2
C41" C 0.7517(13) 0.4025(12) 0.1810(7) 0.036(2) Uani 0.5262 1 d D U P B 2
H41" H 0.8192 0.4224 0.1545 0.043 Uiso 0.5262 1 calc R . P B 2
C42" C 0.4527(10) 0.3119(8) 0.3040(6) 0.037(2) Uani 0.5262 1 d D U P B 2
H42G H 0.3705 0.3316 0.2863 0.056 Uiso 0.5262 1 calc GR . P B 2
H42H H 0.4668 0.3245 0.3550 0.056 Uiso 0.5262 1 calc GR . P B 2
H42I H 0.4518 0.2596 0.2987 0.056 Uiso 0.5262 1 calc GR . P B 2
C11" C -0.1397(11) 0.5973(10) 0.3469(6) 0.0249(9) Uani 0.4756 1 d D U P A 2
C12" C -0.0295(19) 0.619(2) 0.3104(8) 0.030(2) Uani 0.4756 1 d D U P A 2
C13" C -0.0416(11) 0.6355(11) 0.2357(7) 0.028(2) Uani 0.4756 1 d D U P A 2
C14" C -0.1528(10) 0.6141(9) 0.1982(7) 0.031(2) Uani 0.4756 1 d D U P A 2
H14" H -0.1565 0.6170 0.1470 0.037 Uiso 0.4756 1 calc R . P A 2
C15" C -0.2590(11) 0.5885(9) 0.2335(7) 0.034(2) Uani 0.4756 1 d D U P A 2
H15" H -0.3362 0.5771 0.2074 0.041 Uiso 0.4756 1 calc R . P A 2
C16" C -0.2483(13) 0.5802(13) 0.3078(8) 0.033(3) Uani 0.4756 1 d D U P A 2
H16" H -0.3193 0.5618 0.3325 0.039 Uiso 0.4756 1 calc R . P A 2
C17" C 0.0707(13) 0.6605(13) 0.1936(9) 0.038(3) Uani 0.4756 1 d D U P A 2
H17G H 0.0772 0.7129 0.1965 0.057 Uiso 0.4756 1 calc GR . P A 2
H17H H 0.0584 0.6460 0.1429 0.057 Uiso 0.4756 1 calc GR . P A 2
H17I H 0.1493 0.6388 0.2139 0.057 Uiso 0.4756 1 calc GR . P A 2

loop_
_atom_site_aniso_label
_atom_site_aniso_U_11
_atom_site_aniso_U_22
_atom_site_aniso_U_33
_atom_site_aniso_U_23
_atom_site_aniso_U_13
_atom_site_aniso_U_12
Rh1 0.02083(17) 0.0201(2) 0.0381(2) 0.00858(18) 0.00251(16) 0.00295(16)
Rh2 0.0276(2) 0.0307(3) 0.0445(3) 0.0196(2) 0.00160(19) 0.00328(18)
Cl1 0.0418(8) 0.0208(8) 0.0609(10) 0.0012(7) -0.0153(7) 0.0017(6)
Cl2 0.0551(10) 0.0311(10) 0.0664(11) 0.0180(8) -0.0204(9) 0.0016(7)
P1 0.0238(5) 0.0196(7) 0.0268(6) 0.0053(6) 0.0058(4) 0.0048(5)
P2 0.0277(6) 0.0313(8) 0.0296(6) 0.0118(6) 0.0082(5) 0.0085(6)
O2 0.0231(13) 0.0152(16) 0.0242(15) 0.0004(14) 0.0005(11) 0.0014(14)
O3 0.0285(15) 0.0248(19) 0.0246(16) 0.0033(15) 0.0088(13) 0.0039(15)
C1 0.027(2) 0.019(2) 0.023(2) 0.0035(17) 0.0021(16) 0.0009(16)
C1' 0.026(2) 0.0157(19) 0.027(2) 0.0081(15) -0.0005(15) 0.0016(15)
C2 0.032(2) 0.022(2) 0.026(2) 0.0080(19) 0.0084(19) 0.0068(19)
C2' 0.035(2) 0.025(2) 0.034(2) 0.006(2) -0.0081(18) -0.0034(19)
C3 0.035(2) 0.031(3) 0.050(3) 0.016(2) 0.015(2) 0.011(2)
C3' 0.034(2) 0.032(2) 0.044(3) 0.012(2) -0.0139(18) -0.0119(19)
C4 0.042(3) 0.034(3) 0.051(3) 0.012(2) 0.021(2) 0.003(2)
C4' 0.029(2) 0.030(2) 0.046(3) 0.017(2) -0.005(2) -0.005(2)
C5 0.052(3) 0.031(3) 0.045(3) 0.013(2) 0.019(2) 0.001(2)
C5' 0.043(3) 0.030(3) 0.048(3) 0.010(2) 0.016(2) 0.002(2)
C6 0.057(3) 0.025(3) 0.037(3) 0.010(2) 0.001(2) 0.001(2)
C6' 0.062(3) 0.027(2) 0.038(2) 0.0019(19) 0.022(2) 0.002(2)
C7 0.041(3) 0.016(2) 0.038(3) -0.006(2) -0.008(2) 0.004(2)
C7' 0.060(3) 0.026(2) 0.030(2) -0.0010(18) 0.009(2) -0.006(2)
C8 0.030(2) 0.021(2) 0.024(2) -0.0024(18) -0.0020(18) 0.0016(18)
C8' 0.037(2) 0.025(2) 0.024(2) 0.0006(18) -0.0007(18) -0.0015(19)
C9 0.031(2) 0.020(2) 0.020(2) 0.0010(18) 0.0021(18) -0.0015(18)
C9' 0.0242(19) 0.0185(19) 0.028(2) 0.0071(16) -0.0022(16) 0.0019(15)
C10 0.036(2) 0.025(2) 0.031(2) 0.003(2) 0.0088(19) 0.0006(19)
C10' 0.027(2) 0.021(2) 0.038(2) 0.0110(19) 0.0023(18) 0.0007(16)
C11' 0.029(2) 0.0179(18) 0.0277(17) -0.0036(13) -0.0016(14) 0.0017(16)
C12' 0.022(2) 0.019(2) 0.027(2) 0.0038(18) 0.0017(17) 0.0030(18)
C13' 0.018(2) 0.024(2) 0.027(2) -0.0009(19) 0.0022(17) -0.0010(18)
C14' 0.023(2) 0.036(3) 0.034(3) 0.008(2) 0.0073(19) 0.001(2)
C15' 0.035(3) 0.021(3) 0.044(3) 0.004(2) 0.007(2) -0.001(2)
C16' 0.034(3) 0.022(3) 0.036(3) -0.003(2) 0.005(2) -0.005(2)
C17' 0.034(2) 0.046(3) 0.026(2) -0.007(3) 0.0029(18) -0.005(3)
C18 0.041(3) 0.032(3) 0.044(3) 0.006(2) 0.009(2) 0.018(2)
C19 0.028(2) 0.016(3) 0.034(3) 0.002(2) 0.002(2) 0.0051(18)
C20 0.046(3) 0.023(3) 0.035(3) 0.008(2) 0.000(2) 0.001(2)
C21 0.038(3) 0.028(3) 0.034(3) 0.006(2) 0.001(2) 0.000(2)
C22 0.030(2) 0.027(3) 0.042(3) 0.007(2) -0.010(2) 0.001(2)
C23 0.021(2) 0.040(3) 0.056(3) 0.012(3) -0.0065(19) -0.003(2)
C24 0.025(2) 0.051(4) 0.074(4) 0.017(3) 0.008(2) 0.011(3)
C25 0.040(3) 0.046(4) 0.060(3) 0.019(3) 0.017(2) 0.023(3)
C26 0.0191(19) 0.028(2) 0.030(2) 0.0032(19) 0.0014(16) 0.0008(17)
C26' 0.031(2) 0.023(2) 0.034(2) 0.0099(18) 0.0106(18) 0.0078(17)
C27 0.023(2) 0.035(3) 0.037(3) 0.013(2) 0.0052(19) 0.0036(19)
C27' 0.048(3) 0.035(3) 0.036(3) 0.009(2) 0.017(2) 0.008(2)
C28 0.027(2) 0.053(4) 0.058(3) 0.031(3) 0.018(2) 0.021(2)
C28' 0.068(3) 0.038(3) 0.043(3) 0.006(2) 0.024(2) 0.011(2)
C29 0.030(2) 0.059(4) 0.069(4) 0.038(3) 0.029(2) 0.022(3)
C29' 0.049(3) 0.043(3) 0.052(3) 0.021(3) 0.024(2) 0.009(2)
C30 0.029(2) 0.047(3) 0.047(3) 0.025(3) 0.014(2) 0.008(2)
C30' 0.024(2) 0.056(3) 0.070(3) 0.026(3) 0.015(2) 0.006(2)
C31 0.029(2) 0.034(3) 0.043(3) 0.019(2) 0.000(2) -0.003(2)
C31' 0.024(2) 0.057(3) 0.075(3) 0.013(3) -0.001(2) 0.003(2)
C32 0.029(2) 0.026(3) 0.034(3) 0.008(2) -0.010(2) 0.002(2)
C32' 0.030(2) 0.039(3) 0.051(3) 0.009(2) -0.0045(19) 0.0039(18)
C33 0.024(2) 0.023(2) 0.028(2) -0.0007(19) -0.0015(18) -0.0003(18)
C33' 0.025(2) 0.028(3) 0.047(3) 0.014(2) 0.0043(18) 0.0039(19)
C34 0.020(2) 0.025(3) 0.028(2) 0.005(2) -0.0040(17) -0.0018(18)
C34' 0.023(2) 0.027(2) 0.041(2) 0.0163(18) 0.0088(17) 0.0081(16)
C35 0.026(2) 0.039(3) 0.042(3) 0.019(2) 0.004(2) 0.003(2)
C35' 0.031(2) 0.038(3) 0.051(3) 0.023(2) 0.016(2) 0.010(2)
C36 0.026(2) 0.030(2) 0.032(2) 0.0007(18) 0.0014(18) 0.0060(19)
C37 0.024(2) 0.022(2) 0.028(2) 0.0027(18) 0.0061(18) 0.0005(19)
C38 0.032(2) 0.036(3) 0.023(2) 0.004(2) 0.0084(19) 0.006(2)
C39 0.041(3) 0.042(3) 0.027(3) 0.009(2) 0.008(2) 0.003(2)
C40 0.036(3) 0.037(3) 0.050(3) 0.013(3) 0.016(2) 0.000(2)
C41 0.041(3) 0.025(3) 0.050(3) -0.003(2) 0.000(2) 0.001(2)
C42 0.058(3) 0.042(3) 0.025(2) -0.003(2) 0.007(2) -0.005(3)
C43 0.040(3) 0.031(3) 0.042(3) 0.011(2) -0.004(2) 0.004(2)
C44 0.043(3) 0.037(3) 0.049(3) 0.019(3) 0.012(2) 0.018(2)
C45 0.040(3) 0.058(5) 0.115(6) 0.039(4) 0.022(3) 0.018(3)
C46 0.035(3) 0.077(5) 0.126(6) 0.050(4) -0.003(3) 0.008(3)
C47 0.041(3) 0.041(4) 0.098(5) 0.033(3) -0.028(3) -0.006(3)
C48 0.060(3) 0.036(3) 0.055(4) 0.016(3) -0.030(3) -0.006(3)
C49 0.079(4) 0.038(3) 0.042(3) 0.018(3) -0.015(3) -0.002(3)
C50 0.057(3) 0.033(3) 0.041(3) 0.016(3) -0.007(3) -0.005(3)
O1 0.0383(19) 0.018(4) 0.019(6) 0.005(5) 0.0058(19) 0.0093(19)
O4 0.0277(6) 0.0313(8) 0.0296(6) 0.0118(6) 0.0082(5) 0.0085(6)
C36' 0.031(5) 0.024(4) 0.030(2) -0.004(2) -0.002(2) 0.007(4)
C37' 0.030(5) 0.023(4) 0.024(2) -0.001(2) -0.001(3) 0.012(4)
C38' 0.030(5) 0.023(4) 0.026(2) -0.001(2) 0.004(3) 0.011(4)
C39' 0.038(5) 0.035(4) 0.025(3) -0.002(3) -0.003(4) 0.006(4)
C40' 0.034(6) 0.037(5) 0.032(4) -0.008(3) -0.005(4) 0.001(4)
C41' 0.037(6) 0.034(4) 0.036(4) -0.003(4) 0.000(3) 0.000(5)
C42' 0.039(6) 0.049(6) 0.024(4) 0.004(4) 0.003(4) 0.007(4)
C11 0.029(2) 0.0179(18) 0.0277(17) -0.0036(13) -0.0016(14) 0.0017(16)
C12 0.045(3) 0.016(7) 0.028(2) -0.003(2) 0.001(2) 0.001(3)
C13 0.034(6) 0.024(4) 0.027(2) -0.002(2) 0.000(3) 0.014(5)
C14 0.040(6) 0.028(4) 0.024(3) -0.010(2) -0.003(4) 0.014(5)
C15 0.036(6) 0.033(5) 0.033(3) -0.015(3) -0.006(4) 0.005(5)
C16 0.036(5) 0.026(5) 0.036(3) -0.013(3) -0.002(3) 0.002(6)
C17 0.041(7) 0.049(5) 0.022(5) -0.003(4) 0.003(5) 0.004(6)
O1" 0.0383(19) 0.018(4) 0.019(6) 0.005(5) 0.0058(19) 0.0093(19)
O4" 0.0277(6) 0.0313(8) 0.0296(6) 0.0118(6) 0.0082(5) 0.0085(6)
C36" 0.031(5) 0.024(4) 0.030(2) -0.004(2) -0.002(2) 0.007(4)
C37" 0.030(5) 0.023(4) 0.024(2) -0.001(2) -0.001(3) 0.012(4)
C38" 0.030(5) 0.023(4) 0.026(2) -0.001(2) 0.004(3) 0.011(4)
C39" 0.038(5) 0.035(4) 0.025(3) -0.002(3) -0.003(4) 0.006(4)
C40" 0.034(6) 0.037(5) 0.032(4) -0.008(3) -0.005(4) 0.001(4)
C41" 0.037(6) 0.034(4) 0.036(4) -0.003(4) 0.000(3) 0.000(5)
C42" 0.039(6) 0.049(6) 0.024(4) 0.004(4) 0.003(4) 0.007(4)
C11" 0.029(2) 0.0179(18) 0.0277(17) -0.0036(13) -0.0016(14) 0.0017(16)
C12" 0.045(3) 0.016(7) 0.028(2) -0.003(2) 0.001(2) 0.001(3)
C13" 0.034(6) 0.024(4) 0.027(2) -0.002(2) 0.000(3) 0.014(5)
C14" 0.040(6) 0.028(4) 0.024(3) -0.010(2) -0.003(4) 0.014(5)
C15" 0.036(6) 0.033(5) 0.033(3) -0.015(3) -0.006(4) 0.005(5)
C16" 0.036(5) 0.026(5) 0.036(3) -0.013(3) -0.002(3) 0.002(6)
C17" 0.041(7) 0.049(5) 0.022(5) -0.003(4) 0.003(5) 0.004(6)

loop_
_atom_type_symbol
_atom_type_description
_atom_type_scat_dispersion_real
_atom_type_scat_dispersion_imag
_atom_type_scat_source
C C 0.0033 0.0016 'International Tables Vol C Tables 4.2.6.8 and 6.1.1.4'
H H 0.0000 0.0000 'International Tables Vol C Tables 4.2.6.8 and 6.1.1.4'
Cl Cl 0.1484 0.1585 'International Tables Vol C Tables 4.2.6.8 and 6.1.1.4'
O O 0.0106 0.0060 'International Tables Vol C Tables 4.2.6.8 and 6.1.1.4'
P P 0.1023 0.0942 'International Tables Vol C Tables 4.2.6.8 and 6.1.1.4'
Rh Rh -1.1178 0.9187 'International Tables Vol C Tables 4.2.6.8 and 6.1.1.4'

loop_
_exptl_crystal_face_index_h
_exptl_crystal_face_index_k
_exptl_crystal_face_index_l
_exptl_crystal_face_perp_dist
_exptl_oxdiff_crystal_face_indexfrac_h
_exptl_oxdiff_crystal_face_indexfrac_k
_exptl_oxdiff_crystal_face_indexfrac_l
_exptl_oxdiff_crystal_face_x
_exptl_oxdiff_crystal_face_y
_exptl_oxdiff_crystal_face_z
0 0 1 0.0762 0.0000 0.0000 1.0000 -0.0274 0.0155 -0.0218
0 0 -1 0.0792 -0.0000 -0.0000 -1.0000 0.0274 -0.0155 0.0218
-2 0 1 0.1130 -2.0000 0.0000 1.0000 -0.1183 -0.0515 0.0535
2 0 -1 0.0800 2.0000 -0.0000 -1.0000 0.1183 0.0515 -0.0535
0 -2 1 0.0447 0.0000 -2.0000 1.0000 -0.0318 0.0748 0.0256
0 2 -1 0.0887 -0.0000 2.0000 -1.0000 0.0318 -0.0748 -0.0256
-1 1 -2 0.0742 -1.0000 1.0000 -2.0000 0.0116 -0.0941 0.0576
0 1 0 0.0708 -0.0000 1.0000 0.0000 0.0022 -0.0297 -0.0237
0 -1 -1 0.0849 -0.0000 -1.0000 -1.0000 0.0252 0.0142 0.0456
-1 -2 -2 0.0970 -1.0000 -2.0000 -2.0000 0.0050 -0.0050 0.1288

loop_
_geom_angle_atom_site_label_1
_geom_angle_atom_site_label_2
_geom_angle_atom_site_label_3
_geom_angle
P1 Rh1 Cl1 89.47(5)
P1 Rh1 C22 153.63(13)
P1 Rh1 C23 171.16(13)
C18 Rh1 Cl1 156.44(16)
C18 Rh1 P1 94.71(16)
C18 Rh1 C19 38.8(2)
C18 Rh1 C22 96.1(2)
C18 Rh1 C23 80.5(2)
C19 Rh1 Cl1 164.18(14)
C19 Rh1 P1 93.08(15)
C19 Rh1 C22 80.7(2)
C19 Rh1 C23 87.8(2)
C22 Rh1 Cl1 90.13(15)
C22 Rh1 C23 35.11(17)
C23 Rh1 Cl1 92.11(18)
P2 Rh2 Cl2 87.72(6)
P2 Rh2 C47 173.18(18)
P2 Rh2 C48 152.96(17)
C43 Rh2 Cl2 164.42(18)
C43 Rh2 P2 92.83(16)
C43 Rh2 C47 88.4(3)
C43 Rh2 C48 81.9(2)
C44 Rh2 Cl2 156.76(16)
C44 Rh2 P2 96.29(17)
C44 Rh2 C43 38.6(2)
C44 Rh2 C47 80.5(3)
C44 Rh2 C48 95.8(2)
C47 Rh2 Cl2 92.9(2)
C48 Rh2 Cl2 90.58(18)
C48 Rh2 C47 33.9(2)
O2 P1 Rh1 116.11(11)
O2 P1 C2 101.9(2)
O2 P1 O1 101.1(10)
O2 P1 O1" 102.6(11)
C2 P1 Rh1 117.97(18)
O1 P1 Rh1 110.0(7)
O1 P1 C2 108.2(13)
O1" P1 Rh1 115.2(8)
O1" P1 C2 100.6(15)
O3 P2 Rh2 116.19(12)
O3 P2 C27 102.3(2)
O3 P2 O4" 98.2(3)
C27 P2 Rh2 117.94(18)
O4 P2 Rh2 109.5(4)
O4 P2 O3 107.5(3)
O4 P2 C27 102.1(4)
O4" P2 Rh2 115.6(3)
O4" P2 C27 103.9(4)
C12' O2 P1 116.9(3)
C37 O3 P2 115.5(3)
C2 C1 C1' 125.4(4)
C2 C1 C9 118.6(4)
C9 C1 C1' 115.9(4)
C2' C1' C1 118.1(4)
C2' C1' C9' 119.7(4)
C9' C1' C1 122.0(4)
C1 C2 P1 129.0(4)
C1 C2 C3 121.1(5)
C3 C2 P1 109.9(4)
C1' C2' H2' 119.7
C1' C2' C3' 120.6(5)
C3' C2' H2' 119.7
C2 C3 H3 119.9
C4 C3 C2 120.2(5)
C4 C3 H3 119.9
C2' C3' H3' 120.0
C4' C3' C2' 119.9(4)
C4' C3' H3' 120.0
C3 C4 H4 119.7
C3 C4 C10 120.6(5)
C10 C4 H4 119.7
C3' C4' H4' 119.3
C3' C4' C10' 121.3(4)
C10' C4' H4' 119.3
C6 C5 H5 119.1
C6 C5 C10 121.7(5)
C10 C5 H5 119.1
C6' C5' H5' 119.8
C6' C5' C10' 120.4(5)
C10' C5' H5' 119.8
C5 C6 H6 120.3
C5 C6 C7 119.4(5)
C7 C6 H6 120.3
C5' C6' H6' 119.7
C5' C6' C7' 120.5(4)
C7' C6' H6' 119.7
C6 C7 H7 119.5
C8 C7 C6 121.0(5)
C8 C7 H7 119.5
C6' C7' H7' 119.4
C8' C7' C6' 121.1(5)
C8' C7' H7' 119.4
C7 C8 H8 119.4
C7 C8 C9 121.2(4)
C9 C8 H8 119.4
C7' C8' H8' 120.0
C7' C8' C9' 119.9(5)
C9' C8' H8' 120.0
C8 C9 C1 122.9(4)
C8 C9 C10 117.6(5)
C10 C9 C1 119.5(4)
C1' C9' C8' 121.8(4)
C1' C9' C10' 120.1(4)
C8' C9' C10' 118.2(4)
C4 C10 C5 122.1(5)
C4 C10 C9 119.1(5)
C5 C10 C9 118.8(5)
C5' C10' C4' 121.9(4)
C5' C10' C9' 119.9(4)
C9' C10' C4' 118.2(4)
C12' C11' C16' 117.2(4)
C12' C11' C11 120.6(7)
C12' C11' C11" 122.5(8)
C16' C11' C11 121.9(7)
C16' C11' C11" 120.1(8)
C11' C12' O2 118.2(4)
C11' C12' C13' 124.5(5)
C13' C12' O2 117.2(4)
C12' C13' C14' 116.6(5)
C12' C13' C17' 121.6(5)
C14' C13' C17' 121.7(4)
C13' C14' H14' 119.3
C15' C14' C13' 121.5(5)
C15' C14' H14' 119.3
C14' C15' H15' 120.4
C14' C15' C16' 119.3(5)
C16' C15' H15' 120.4
C11' C16' C15' 120.9(5)
C11' C16' H16' 119.5
C15' C16' H16' 119.5
C13' C17' H17A 109.5
C13' C17' H17B 109.5
C13' C17' H17C 109.5
H17A C17' H17B 109.5
H17A C17' H17C 109.5
H17B C17' H17C 109.5
Rh1 C18 H18 113.9
C19 C18 Rh1 71.4(3)
C19 C18 H18 113.9
C19 C18 C25 124.7(5)
C25 C18 Rh1 111.4(4)
C25 C18 H18 113.9
Rh1 C19 H19 113.4
C18 C19 Rh1 69.8(3)
C18 C19 H19 113.4
C18 C19 C20 125.1(5)
C20 C19 Rh1 114.0(4)
C20 C19 H19 113.4
C19 C20 H20A 108.9
C19 C20 H20B 108.9
C19 C20 C21 113.2(5)
H20A C20 H20B 107.8
C21 C20 H20A 108.9
C21 C20 H20B 108.9
C20 C21 H21A 108.9
C20 C21 H21B 108.9
H21A C21 H21B 107.7
C22 C21 C20 113.4(4)
C22 C21 H21A 108.9
C22 C21 H21B 108.9
Rh1 C22 H22 113.8
C21 C22 Rh1 106.7(3)
C21 C22 H22 113.8
C23 C22 Rh1 74.3(3)
C23 C22 C21 126.6(5)
C23 C22 H22 113.8
Rh1 C23 H23 114.4
C22 C23 Rh1 70.6(3)
C22 C23 H23 114.4
C22 C23 C24 124.9(6)
C24 C23 Rh1 109.5(4)
C24 C23 H23 114.4
C23 C24 H24A 108.9
C23 C24 H24B 108.9
H24A C24 H24B 107.8
C25 C24 C23 113.2(4)
C25 C24 H24A 108.9
C25 C24 H24B 108.9
C18 C25 C24 114.9(5)
C18 C25 H25A 108.5
C18 C25 H25B 108.5
C24 C25 H25A 108.5
C24 C25 H25B 108.5
H25A C25 H25B 107.5
C27 C26 C26' 122.8(4)
C27 C26 C34 119.0(4)
C34 C26 C26' 118.3(4)
C27' C26' C26 122.4(5)
C27' C26' C34' 120.5(4)
C34' C26' C26 117.1(4)
C26 C27 P2 130.3(4)
C26 C27 C28 119.1(5)
C28 C27 P2 110.6(4)
C26' C27' H27' 119.7
C26' C27' C28' 120.6(6)
C28' C27' H27' 119.7
C27 C28 H28 118.9
C29 C28 C27 122.2(5)
C29 C28 H28 118.9
C27' C28' H28' 120.2
C29' C28' C27' 119.5(5)
C29' C28' H28' 120.2
C28 C29 H29 119.8
C28 C29 C35 120.4(4)
C35 C29 H29 119.8
C28' C29' H29' 119.4
C35' C29' C28' 121.2(5)
C35' C29' H29' 119.4
C31 C30 H30 119.8
C31 C30 C35 120.5(5)
C35 C30 H30 119.8
C31' C30' H30' 119.1
C31' C30' C35' 121.9(4)
C35' C30' H30' 119.1
C30 C31 H31 120.0
C30 C31 C32 120.1(5)
C32 C31 H31 120.0
C30' C31' H31' 119.6
C30' C31' C32' 120.8(5)
C32' C31' H31' 119.6
C31 C32 H32 119.5
C33 C32 C31 121.0(5)
C33 C32 H32 119.5
C31' C32' H32' 120.4
C33' C32' C31' 119.3(5)
C33' C32' H32' 120.4
C32 C33 H33 119.7
C32 C33 C34 120.6(5)
C34 C33 H33 119.7
C32' C33' H33' 118.9
C32' C33' C34' 122.2(4)
C34' C33' H33' 118.9
C26 C34 C33 121.6(4)
C35 C34 C26 120.7(5)
C35 C34 C33 117.8(5)
C26' C34' C35' 117.5(4)
C33' C34' C26' 123.3(4)
C33' C34' C35' 119.2(4)
C29 C35 C30 121.5(5)
C34 C35 C29 118.4(5)
C34 C35 C30 120.1(5)
C29' C35' C30' 122.9(5)
C29' C35' C34' 120.6(5)
C34' C35' C30' 116.6(5)
C37 C36 C41 117.2(5)
C37 C36 C36' 116.9(10)
C37 C36 C36" 125.1(10)
C41 C36 C36' 125.7(10)
C41 C36 C36" 117.3(9)
C36 C37 O3 118.6(4)
C38 C37 O3 118.6(5)
C38 C37 C36 122.8(5)
C37 C38 C39 116.3(5)
C37 C38 C42 121.0(5)
C39 C38 C42 122.7(4)
C38 C39 H39 118.9
C40 C39 C38 122.2(5)
C40 C39 H39 118.9
C39 C40 H40 119.4
C41 C40 C39 121.2(5)
C41 C40 H40 119.4
C36 C41 H41 119.9
C40 C41 C36 120.2(6)
C40 C41 H41 119.9
C38 C42 H42A 109.5
C38 C42 H42B 109.5
C38 C42 H42C 109.5
H42A C42 H42B 109.5
H42A C42 H42C 109.5
H42B C42 H42C 109.5
Rh2 C43 H43 114.5
C44 C43 Rh2 70.0(4)
C44 C43 H43 114.5
C44 C43 C50 123.1(5)
C50 C43 Rh2 112.2(4)
C50 C43 H43 114.5
Rh2 C44 H44 113.5
C43 C44 Rh2 71.4(4)
C43 C44 H44 113.5
C43 C44 C45 126.1(6)
C45 C44 Rh2 111.0(5)
C45 C44 H44 113.5
C44 C45 H45A 108.8
C44 C45 H45B 108.8
C44 C45 C46 113.9(6)
H45A C45 H45B 107.7
C46 C45 H45A 108.8
C46 C45 H45B 108.8
C45 C46 H46A 108.9
C45 C46 H46B 108.9
H46A C46 H46B 107.7
C47 C46 C45 113.5(6)
C47 C46 H46A 108.9
C47 C46 H46B 108.9
Rh2 C47 H47 114.1
C46 C47 Rh2 109.8(5)
C46 C47 H47 114.1
C48 C47 Rh2 71.3(3)
C48 C47 C46 125.2(7)
C48 C47 H47 114.1
Rh2 C48 H48 114.1
C47 C48 Rh2 74.9(4)
C47 C48 H48 114.1
C47 C48 C49 126.7(7)
C49 C48 Rh2 104.4(4)
C49 C48 H48 114.1
C48 C49 H49A 108.7
C48 C49 H49B 108.7
H49A C49 H49B 107.6
C50 C49 C48 114.4(5)
C50 C49 H49A 108.7
C50 C49 H49B 108.7
C43 C50 H50A 108.8
C43 C50 H50B 108.8
C49 C50 C43 113.7(5)
C49 C50 H50A 108.8
C49 C50 H50B 108.8
H50A C50 H50B 107.7
C12 O1 P1 116.9(19)
C37' O4 P2 120.7(12)
C37' C36' C36 126.4(9)
C37' C36' C41' 116.7(9)
C41' C36' C36 116.9(9)
O4 C37' C36' 119.0(10)
O4 C37' C38' 116.2(10)
C36' C37' C38' 124.5(10)
C37' C38' C42' 120.5(10)
C39' C38' C37' 114.7(10)
C39' C38' C42' 124.8(9)
C38' C39' H39' 118.3
C40' C39' C38' 123.5(10)
C40' C39' H39' 118.3
C39' C40' H40' 119.1
C39' C40' C41' 121.7(11)
C41' C40' H40' 119.1
C36' C41' H41' 120.6
C40' C41' C36' 118.9(11)
C40' C41' H41' 120.6
C38' C42' H42D 109.5
C38' C42' H42E 109.5
C38' C42' H42F 109.5
H42D C42' H42E 109.5
H42D C42' H42F 109.5
H42E C42' H42F 109.5
C12 C11 C11' 125.0(10)
C12 C11 C16 115.9(9)
C16 C11 C11' 119.0(9)
C11 C12 O1 112.3(18)
C11 C12 C13 126.1(12)
C13 C12 O1 117.3(19)
C12 C13 C17 123.3(11)
C14 C13 C12 115.2(9)
C14 C13 C17 120.8(9)
C13 C14 H14 119.4
C13 C14 C15 121.1(9)
C15 C14 H14 119.4
C14 C15 H15 119.9
C16 C15 C14 120.1(9)
C16 C15 H15 119.9
C11 C16 H16 119.7
C15 C16 C11 120.5(10)
C15 C16 H16 119.7
C13 C17 H17D 109.5
C13 C17 H17E 109.5
C13 C17 H17F 109.5
H17D C17 H17E 109.5
H17D C17 H17F 109.5
H17E C17 H17F 109.5
C12" O1" P1 125(2)
C37" O4" P2 126.1(10)
C37" C36" C36 118.6(8)
C37" C36" C41" 118.8(9)
C41" C36" C36 122.6(9)
O4" C37" C38" 119.5(9)
C36" C37" O4" 118.0(9)
C36" C37" C38" 121.9(9)
C37" C38" C42" 121.2(9)
C39" C38" C37" 116.1(9)
C39" C38" C42" 122.7(9)
C38" C39" H39" 118.8
C40" C39" C38" 122.3(9)
C40" C39" H39" 118.8
C39" C40" H40" 119.1
C39" C40" C41" 121.8(9)
C41" C40" H40" 119.1
C36" C41" H41" 120.5
C40" C41" C36" 119.1(9)
C40" C41" H41" 120.5
C38" C42" H42G 109.5
C38" C42" H42H 109.5
C38" C42" H42I 109.5
H42G C42" H42H 109.5
H42G C42" H42I 109.5
H42H C42" H42I 109.5
C12" C11" C11' 116.1(9)
C16" C11" C11' 124.0(10)
C16" C11" C12" 119.4(10)
C11" C12" O1" 124.1(19)
C11" C12" C13" 118.8(11)
C13" C12" O1" 115.5(19)
C12" C13" C17" 121.8(10)
C14" C13" C12" 118.0(10)
C14" C13" C17" 118.9(10)
C13" C14" H14" 119.0
C13" C14" C15" 122.1(10)
C15" C14" H14" 119.0
C14" C15" H15" 121.1
C16" C15" C14" 117.8(10)
C16" C15" H15" 121.1
C11" C16" C15" 122.5(11)
C11" C16" H16" 118.7
C15" C16" H16" 118.7
C13" C17" H17G 109.5
C13" C17" H17H 109.5
C13" C17" H17I 109.5
H17G C17" H17H 109.5
H17G C17" H17I 109.5
H17H C17" H17I 109.5

loop_
_geom_bond_atom_site_label_1
_geom_bond_atom_site_label_2
_geom_bond_distance
Rh1 Cl1 2.3686(17)
Rh1 P1 2.2139(12)
Rh1 C18 2.110(5)
Rh1 C19 2.131(6)
Rh1 C22 2.240(5)
Rh1 C23 2.287(5)
Rh2 Cl2 2.353(2)
Rh2 P2 2.2173(13)
Rh2 C43 2.141(7)
Rh2 C44 2.122(6)
Rh2 C47 2.291(6)
Rh2 C48 2.248(6)
P1 O2 1.612(3)
P1 C2 1.804(5)
P1 O1 1.621(14)
P1 O1" 1.616(15)
P2 O3 1.611(3)
P2 C27 1.816(5)
P2 O4 1.550(10)
P2 O4" 1.698(9)
O2 C12' 1.416(6)
O3 C37 1.400(6)
C1 C1' 1.495(6)
C1 C2 1.373(6)
C1 C9 1.447(6)
C1' C2' 1.386(6)
C1' C9' 1.411(6)
C2 C3 1.427(6)
C2' H2' 0.9500
C2' C3' 1.407(6)
C3 H3 0.9500
C3 C4 1.373(7)
C3' H3' 0.9500
C3' C4' 1.369(7)
C4 H4 0.9500
C4 C10 1.410(7)
C4' H4' 0.9500
C4' C10' 1.418(6)
C5 H5 0.9500
C5 C6 1.351(8)
C5 C10 1.416(7)
C5' H5' 0.9500
C5' C6' 1.352(7)
C5' C10' 1.410(7)
C6 H6 0.9500
C6 C7 1.391(7)
C6' H6' 0.9500
C6' C7' 1.391(7)
C7 H7 0.9500
C7 C8 1.370(7)
C7' H7' 0.9500
C7' C8' 1.372(7)
C8 H8 0.9500
C8 C9 1.407(7)
C8' H8' 0.9500
C8' C9' 1.417(6)
C9 C10 1.427(6)
C9' C10' 1.416(6)
C11' C12' 1.380(7)
C11' C16' 1.390(7)
C11' C11 1.507(11)
C11' C11" 1.470(12)
C12' C13' 1.389(6)
C13' C14' 1.395(7)
C13' C17' 1.496(7)
C14' H14' 0.9500
C14' C15' 1.388(7)
C15' H15' 0.9500
C15' C16' 1.406(7)
C16' H16' 0.9500
C17' H17A 0.9800
C17' H17B 0.9800
C17' H17C 0.9800
C18 H18 1.0000
C18 C19 1.408(8)
C18 C25 1.493(7)
C19 H19 1.0000
C19 C20 1.502(7)
C20 H20A 0.9900
C20 H20B 0.9900
C20 C21 1.531(7)
C21 H21A 0.9900
C21 H21B 0.9900
C21 C22 1.505(7)
C22 H22 1.0000
C22 C23 1.366(7)
C23 H23 1.0000
C23 C24 1.518(8)
C24 H24A 0.9900
C24 H24B 0.9900
C24 C25 1.513(8)
C25 H25A 0.9900
C25 H25B 0.9900
C26 C26' 1.511(6)
C26 C27 1.374(7)
C26 C34 1.428(7)
C26' C27' 1.344(7)
C26' C34' 1.432(6)
C27 C28 1.430(6)
C27' H27' 0.9500
C27' C28' 1.425(7)
C28 H28 0.9500
C28 C29 1.337(7)
C28' H28' 0.9500
C28' C29' 1.377(8)
C29 H29 0.9500
C29 C35 1.413(7)
C29' H29' 0.9500
C29' C35' 1.354(8)
C30 H30 0.9500
C30 C31 1.375(7)
C30 C35 1.415(7)
C30' H30' 0.9500
C30' C31' 1.350(8)
C30' C35' 1.451(8)
C31 H31 0.9500
C31 C32 1.397(7)
C31' H31' 0.9500
C31' C32' 1.402(7)
C32 H32 0.9500
C32 C33 1.365(7)
C32' H32' 0.9500
C32' C33' 1.376(7)
C33 H33 0.9500
C33 C34 1.441(7)
C33' H33' 0.9500
C33' C34' 1.400(7)
C34 C35 1.408(7)
C34' C35' 1.435(6)
C36 C37 1.400(7)
C36 C41 1.416(8)
C36 C36' 1.531(12)
C36 C36" 1.438(11)
C37 C38 1.385(7)
C38 C39 1.397(8)
C38 C42 1.506(8)
C39 H39 0.9500
C39 C40 1.357(8)
C40 H40 0.9500
C40 C41 1.346(8)
C41 H41 0.9500
C42 H42A 0.9800
C42 H42B 0.9800
C42 H42C 0.9800
C43 H43 1.0000
C43 C44 1.408(8)
C43 C50 1.522(8)
C44 H44 1.0000
C44 C45 1.515(8)
C45 H45A 0.9900
C45 H45B 0.9900
C45 C46 1.529(11)
C46 H46A 0.9900
C46 H46B 0.9900
C46 C47 1.509(11)
C47 H47 1.0000
C47 C48 1.322(9)
C48 H48 1.0000
C48 C49 1.524(8)
C49 H49A 0.9900
C49 H49B 0.9900
C49 C50 1.504(8)
C50 H50A 0.9900
C50 H50B 0.9900
O1 C12 1.390(15)
O4 C37' 1.366(12)
C36' C37' 1.407(13)
C36' C41' 1.418(14)
C37' C38' 1.410(12)
C38' C39' 1.396(14)
C38' C42' 1.471(14)
C39' H39' 0.9500
C39' C40' 1.336(14)
C40' H40' 0.9500
C40' C41' 1.402(15)
C41' H41' 0.9500
C42' H42D 0.9800
C42' H42E 0.9800
C42' H42F 0.9800
C11 C12 1.378(13)
C11 C16 1.397(13)
C12 C13 1.388(13)
C13 C14 1.381(13)
C13 C17 1.504(12)
C14 H14 0.9500
C14 C15 1.408(13)
C15 H15 0.9500
C15 C16 1.387(13)
C16 H16 0.9500
C17 H17D 0.9800
C17 H17E 0.9800
C17 H17F 0.9800
O1" C12" 1.466(16)
O4" C37" 1.413(11)
C36" C37" 1.392(12)
C36" C41" 1.405(12)
C37" C38" 1.415(11)
C38" C39" 1.412(13)
C38" C42" 1.466(12)
C39" H39" 0.9500
C39" C40" 1.331(13)
C40" H40" 0.9500
C40" C41" 1.387(12)
C41" H41" 0.9500
C42" H42G 0.9800
C42" H42H 0.9800
C42" H42I 0.9800
C11" C12" 1.418(14)
C11" C16" 1.363(13)
C12" C13" 1.418(14)
C13" C14" 1.392(13)
C13" C17" 1.507(13)
C14" H14" 0.9500
C14" C15" 1.393(14)
C15" H15" 0.9500
C15" C16" 1.386(14)
C16" H16" 0.9500
C17" H17G 0.9800
C17" H17H 0.9800
C17" H17I 0.9800

loop_
_geom_torsion_atom_site_label_1
_geom_torsion_atom_site_label_2
_geom_torsion_atom_site_label_3
_geom_torsion_atom_site_label_4
_geom_torsion
Rh1 P1 O2 C12' -69.6(3)
Rh1 P1 C2 C1 -130.3(5)
Rh1 P1 C2 C3 49.2(4)
Rh1 P1 O1 C12 172(2)
Rh1 P1 O1" C12" 154(3)
Rh1 C18 C19 C20 -105.8(6)
Rh1 C18 C25 C24 37.0(6)
Rh1 C19 C20 C21 10.1(6)
Rh1 C22 C23 C24 -100.7(5)
Rh1 C23 C24 C25 11.5(6)
Rh2 P2 O3 C37 65.5(3)
Rh2 P2 C27 C26 119.1(5)
Rh2 P2 C27 C28 -61.1(5)
Rh2 P2 O4 C37' -159.7(10)
Rh2 P2 O4" C37" -156.8(9)
Rh2 C43 C44 C45 -102.9(7)
Rh2 C43 C50 C49 -11.2(7)
Rh2 C44 C45 C46 -37.8(7)
Rh2 C47 C48 C49 -96.9(6)
Rh2 C48 C49 C50 -39.9(6)
P1 O2 C12' C11' -78.2(5)
P1 O2 C12' C13' 104.7(4)
P1 C2 C3 C4 176.5(5)
P1 O1 C12 C11 -87(3)
P1 O1 C12 C13 115(3)
P1 O1" C12" C11" -54(5)
P1 O1" C12" C13" 112(4)
P2 O3 C37 C36 77.7(5)
P2 O3 C37 C38 -105.2(4)
P2 C27 C28 C29 -174.4(6)
P2 O4 C37' C36' 66(2)
P2 O4 C37' C38' -119.8(17)
P2 O4" C37" C36" 71(2)
P2 O4" C37" C38" -117.4(15)
O2 P1 C2 C1 -1.9(5)
O2 P1 C2 C3 177.6(4)
O2 P1 O1 C12 49(3)
O2 P1 O1" C12" 27(4)
O2 C12' C13' C14' 179.6(4)
O2 C12' C13' C17' 1.8(6)
O3 P2 C27 C26 -9.7(6)
O3 P2 C27 C28 170.1(4)
O3 P2 O4 C37' -32.7(11)
O3 P2 O4" C37" -32.5(10)
O3 C37 C38 C39 179.3(4)
O3 C37 C38 C42 -1.1(7)
C1 C1' C2' C3' -175.4(4)
C1 C1' C9' C8' -6.3(6)
C1 C1' C9' C10' 172.6(4)
C1 C2 C3 C4 -4.0(8)
C1 C9 C10 C4 -5.9(8)
C1 C9 C10 C5 174.3(5)
C1' C1 C2 P1 -9.1(8)
C1' C1 C2 C3 171.5(5)
C1' C1 C9 C8 12.2(7)
C1' C1 C9 C10 -167.0(4)
C1' C2' C3' C4' 1.3(7)
C1' C9' C10' C4' 3.9(6)
C1' C9' C10' C5' -177.3(4)
C2 P1 O2 C12' 160.9(3)
C2 P1 O1 C12 -58(3)
C2 P1 O1" C12" -78(3)
C2 C1 C1' C2' -89.0(6)
C2 C1 C1' C9' 95.1(6)
C2 C1 C9 C8 -171.8(5)
C2 C1 C9 C10 9.0(7)
C2 C3 C4 C10 7.2(9)
C2' C1' C9' C8' 177.8(4)
C2' C1' C9' C10' -3.3(6)
C2' C3' C4' C10' -0.5(7)
C3 C4 C10 C5 177.6(6)
C3 C4 C10 C9 -2.2(9)
C3' C4' C10' C5' 179.2(4)
C3' C4' C10' C9' -2.1(6)
C5 C6 C7 C8 -5.1(8)
C5' C6' C7' C8' 1.8(7)
C6 C5 C10 C4 -176.0(6)
C6 C5 C10 C9 3.9(9)
C6 C7 C8 C9 3.9(8)
C6' C5' C10' C4' 178.2(4)
C6' C5' C10' C9' -0.5(7)
C6' C7' C8' C9' -0.6(7)
C7 C8 C9 C1 -178.0(5)
C7 C8 C9 C10 1.2(7)
C7' C8' C9' C1' 177.8(4)
C7' C8' C9' C10' -1.1(7)
C8 C9 C10 C4 174.9(5)
C8 C9 C10 C5 -4.9(8)
C8' C9' C10' C4' -177.1(4)
C8' C9' C10' C5' 1.7(6)
C9 C1 C1' C2' 86.7(5)
C9 C1 C1' C9' -89.2(5)
C9 C1 C2 P1 175.3(4)
C9 C1 C2 C3 -4.1(8)
C9' C1' C2' C3' 0.6(7)
C10 C5 C6 C7 1.1(9)
C10' C5' C6' C7' -1.3(7)
C11' C12' C13' C14' 2.6(7)
C11' C12' C13' C17' -175.2(4)
C11' C11 C12 O1 18(4)
C11' C11 C12 C13 173(2)
C11' C11 C16 C15 -179.7(14)
C11' C11" C12" O1" -12(4)
C11' C11" C12" C13" -177(2)
C11' C11" C16" C15" -176.4(16)
C12' C11' C16' C15' 0.8(7)
C12' C11' C11 C12 35(2)
C12' C11' C11 C16 -140.6(13)
C12' C11' C11" C12" 57(2)
C12' C11' C11" C16" -130.9(16)
C12' C13' C14' C15' -1.2(7)
C13' C14' C15' C16' -0.3(7)
C14' C15' C16' C11' 0.6(8)
C16' C11' C12' O2 -179.3(4)
C16' C11' C12' C13' -2.5(7)
C16' C11' C11 C12 -138(2)
C16' C11' C11 C16 46.5(16)
C16' C11' C11" C12" -128(2)
C16' C11' C11" C16" 43(2)
C17' C13' C14' C15' 176.7(4)
C18 C19 C20 C21 91.5(7)
C19 C18 C25 C24 -44.7(9)
C19 C20 C21 C22 -33.1(6)
C20 C21 C22 Rh1 37.8(5)
C20 C21 C22 C23 -44.8(7)
C21 C22 C23 Rh1 99.4(5)
C21 C22 C23 C24 -1.3(9)
C22 C23 C24 C25 91.0(7)
C23 C24 C25 C18 -31.9(8)
C25 C18 C19 Rh1 103.6(6)
C25 C18 C19 C20 -2.2(10)
C26 C26' C27' C28' -177.0(5)
C26 C26' C34' C33' -2.7(6)
C26 C26' C34' C35' 177.1(4)
C26 C27 C28 C29 5.4(10)
C26 C34 C35 C29 6.5(8)
C26 C34 C35 C30 -176.0(5)
C26' C26 C27 P2 -1.2(8)
C26' C26 C27 C28 179.0(5)
C26' C26 C34 C33 -2.9(7)
C26' C26 C34 C35 175.2(5)
C26' C27' C28' C29' -0.7(8)
C26' C34' C35' C29' 0.8(6)
C26' C34' C35' C30' 179.5(4)
C27 P2 O3 C37 -164.6(3)
C27 P2 O4 C37' 74.5(11)
C27 P2 O4" C37" 72.4(10)
C27 C26 C26' C27' -87.0(7)
C27 C26 C26' C34' 94.0(6)
C27 C26 C34 C33 178.2(5)
C27 C26 C34 C35 -3.7(8)
C27 C28 C29 C35 -2.6(11)
C27' C26' C34' C33' 178.3(5)
C27' C26' C34' C35' -1.8(6)
C27' C28' C29' C35' -0.3(8)
C28 C29 C35 C30 179.2(6)
C28 C29 C35 C34 -3.4(10)
C28' C29' C35' C30' -178.4(5)
C28' C29' C35' C34' 0.3(8)
C30 C31 C32 C33 0.5(9)
C30' C31' C32' C33' 0.1(8)
C31 C30 C35 C29 175.5(6)
C31 C30 C35 C34 -1.9(9)
C31 C32 C33 C34 -0.2(8)
C31' C30' C35' C29' 178.6(5)
C31' C30' C35' C34' -0.1(7)
C31' C32' C33' C34' -0.9(7)
C32 C33 C34 C26 177.0(5)
C32 C33 C34 C35 -1.2(8)
C32' C33' C34' C26' -179.0(4)
C32' C33' C34' C35' 1.2(7)
C33 C34 C35 C29 -175.4(5)
C33 C34 C35 C30 2.2(8)
C33' C34' C35' C29' -179.4(5)
C33' C34' C35' C30' -0.6(6)
C34 C26 C26' C27' 94.2(6)
C34 C26 C26' C34' -84.7(5)
C34 C26 C27 P2 177.6(4)
C34 C26 C27 C28 -2.2(8)
C34' C26' C27' C28' 1.8(7)
C35 C30 C31 C32 0.5(9)
C35' C30' C31' C32' 0.4(8)
C36 C37 C38 C39 -3.7(7)
C36 C37 C38 C42 175.8(5)
C36 C36' C37' O4 -4(4)
C36 C36' C37' C38' -177(2)
C36 C36' C41' C40' 179(2)
C36 C36" C37" O4" -7(3)
C36 C36" C37" C38" -177.5(19)
C36 C36" C41" C40" 178(2)
C37 C36 C41 C40 1.9(8)
C37 C36 C36' C37' -43(3)
C37 C36 C36' C41' 139.2(18)
C37 C36 C36" C37" -48(2)
C37 C36 C36" C41" 131.7(18)
C37 C38 C39 C40 3.3(8)
C38 C39 C40 C41 -0.4(8)
C39 C40 C41 C36 -2.3(8)
C41 C36 C37 O3 178.2(4)
C41 C36 C37 C38 1.2(7)
C41 C36 C36' C37' 133(2)
C41 C36 C36' C41' -45(3)
C41 C36 C36" C37" 138.9(16)
C41 C36 C36" C41" -41(3)
C42 C38 C39 C40 -176.2(5)
C43 C44 C45 C46 44.1(10)
C44 C43 C50 C49 -91.1(8)
C44 C45 C46 C47 33.1(9)
C45 C46 C47 Rh2 -12.4(7)
C45 C46 C47 C48 -93.0(9)
C46 C47 C48 Rh2 101.5(7)
C46 C47 C48 C49 4.6(11)
C47 C48 C49 C50 41.9(9)
C48 C49 C50 C43 35.8(8)
C50 C43 C44 Rh2 104.0(6)
C50 C43 C44 C45 1.1(11)
O1 P1 O2 C12' 49.4(12)
O1 P1 C2 C1 104.1(9)
O1 P1 C2 C3 -76.4(9)
O1 C12 C13 C14 167(2)
O1 C12 C13 C17 -23(4)
O4 P2 O3 C37 -57.5(5)
O4 P2 C27 C26 -120.9(6)
O4 P2 C27 C28 58.9(5)
O4 C37' C38' C39' -173.5(16)
O4 C37' C38' C42' 8(3)
C36' C36 C37 O3 -5.3(12)
C36' C36 C37 C38 177.8(11)
C36' C36 C41 C40 -174.3(11)
C36' C37' C38' C39' 0(3)
C36' C37' C38' C42' -179(2)
C37' C36' C41' C40' 1(3)
C37' C38' C39' C40' -1(2)
C38' C39' C40' C41' 3(3)
C39' C40' C41' C36' -3(3)
C41' C36' C37' O4 173(2)
C41' C36' C37' C38' 0(4)
C42' C38' C39' C40' 177.2(15)
C11 C11' C12' O2 7.5(8)
C11 C11' C12' C13' -175.6(6)
C11 C11' C16' C15' 173.8(6)
C11 C12 C13 C14 12(4)
C11 C12 C13 C17 -177(2)
C12 C11 C16 C15 4(3)
C12 C13 C14 C15 -7(3)
C13 C14 C15 C16 2(2)
C14 C15 C16 C11 0(2)
C16 C11 C12 O1 -167(2)
C16 C11 C12 C13 -11(4)
C17 C13 C14 C15 -177.7(14)
O1" P1 O2 C12' 57.0(14)
O1" P1 C2 C1 103.5(10)
O1" P1 C2 C3 -77.0(9)
O1" C12" C13" C14" 180(2)
O1" C12" C13" C17" 13(4)
O4" P2 O3 C37 -58.3(5)
O4" P2 C27 C26 -111.5(6)
O4" P2 C27 C28 68.3(5)
O4" C37" C38" C39" -173.2(14)
O4" C37" C38" C42" 7(3)
C36" C36 C37 O3 5.0(12)
C36" C36 C37 C38 -172.0(10)
C36" C36 C41 C40 175.6(11)
C36" C37" C38" C39" -2(3)
C36" C37" C38" C42" 177.3(17)
C37" C36" C41" C40" -2(3)
C37" C38" C39" C40" 2(2)
C38" C39" C40" C41" -1(2)
C39" C40" C41" C36" 2(3)
C41" C36" C37" O4" 174(2)
C41" C36" C37" C38" 3(3)
C42" C38" C39" C40" -178.1(13)
C11" C11' C12' O2 -4.8(8)
C11" C11' C12' C13' 172.0(7)
C11" C11' C16' C15' -173.9(7)
C11" C12" C13" C14" -14(4)
C11" C12" C13" C17" 179(2)
C12" C11" C16" C15" -5(4)
C12" C13" C14" C15" 11(3)
C13" C14" C15" C16" -4(2)
C14" C15" C16" C11" 1(3)
C16" C11" C12" O1" 176(3)
C16" C11" C12" C13" 11(5)
C17" C13" C14" C15" 178.2(16)

loop_
_smtbx_masks_void_nr
_smtbx_masks_void_average_x
_smtbx_masks_void_average_y
_smtbx_masks_void_average_z
_smtbx_masks_void_volume
_smtbx_masks_void_count_electrons
1 -0.231 -0.003 -0.207 217.0 34.9
2 0.231 0.497 0.207 217.0 34.8
